data_7233183
loop_
_publ_author_name
'Chandrani Pramanik'
'Yushu Li'
'Anup Singh'
'Weimin Lin'
'Jennifer L. Hodgson'
'Jonathan B. Briggs'
'Simka Ellis'
'Peter Muller'
'Nicol E. McGruer'
'Glen P. Miller'

_publ_section_title
;
 Water soluble pentacene
;
_journal_name_full 'Journal of Materials Chemistry C'
_journal_page_first 2193
_journal_page_last 2201
_journal_paper_doi 10.1039/C3TC00278K
_journal_volume 1
_journal_year 2013
_chemical_formula_moiety 'C28 H24 O4 S2'
_chemical_formula_sum 'C28 H24 O4 S2'
_chemical_formula_weight 488.59
_space_group_IT_number 14
_space_group_name_Hall '-P 2ybc'
_space_group_name_H-M_alt 'P 1 21/c 1'
_symmetry_cell_setting monoclinic
_symmetry_space_group_name_H-M 'P 1 21/c 1'
_atom_sites_solution_hydrogens geom
_atom_sites_solution_primary direct
_atom_sites_solution_secondary difmap
_cell_angle_alpha 90.00
_cell_angle_beta 98.104(7)
_cell_angle_gamma 90.00
_cell_formula_units_Z 4
_cell_length_a 9.2953(19)
_cell_length_b 26.199(5)
_cell_length_c 9.9218(17)
_cell_measurement_reflns_used 3842
_cell_measurement_temperature 300(2)
_cell_measurement_theta_max 21.89
_cell_measurement_theta_min 2.21
_cell_volume 2392.1(8)
_computing_cell_refinement 'Bruker SAINT'
_computing_data_collection 'Bruker GIS'
_computing_data_reduction 'Bruker SAINT'
_computing_molecular_graphics 'Bruker SHELXTL'
_computing_publication_material 'Bruker SHELXTL'
_computing_structure_refinement 'SHELXL-97 (Sheldrick, 2008)'
_computing_structure_solution 'SHELXS-97 (Sheldrick, 2008)'
_diffrn_ambient_temperature 300(2)
_diffrn_measured_fraction_theta_full 0.997
_diffrn_measured_fraction_theta_max 0.991
_diffrn_measurement_device_type 'Bruker SMART X2S'
_diffrn_measurement_method '\w scans'
_diffrn_radiation_monochromator 'doubly curved silicon crystal'
_diffrn_radiation_source 'XOS X-beam microfocus source'
_diffrn_radiation_type MoK\a
_diffrn_radiation_wavelength 0.71073
_diffrn_reflns_av_R_equivalents 0.0616
_diffrn_reflns_av_sigmaI/netI 0.0490
_diffrn_reflns_limit_h_max 11
_diffrn_reflns_limit_h_min -11
_diffrn_reflns_limit_k_max 29
_diffrn_reflns_limit_k_min -31
_diffrn_reflns_limit_l_max 11
_diffrn_reflns_limit_l_min -11
_diffrn_reflns_number 25095
_diffrn_reflns_theta_full 25.00
_diffrn_reflns_theta_max 25.45
_diffrn_reflns_theta_min 2.21
_exptl_absorpt_coefficient_mu 0.256
_exptl_absorpt_correction_T_max 0.9873
_exptl_absorpt_correction_T_min 0.9045
_exptl_absorpt_correction_type multi-scan
_exptl_absorpt_process_details SADABS
_exptl_crystal_colour colourless
_exptl_crystal_density_diffrn 1.357
_exptl_crystal_density_meas .
_exptl_crystal_density_method 'not measured'
_exptl_crystal_description plate
_exptl_crystal_F_000 1024
_exptl_crystal_size_max 0.40
_exptl_crystal_size_mid 0.25
_exptl_crystal_size_min 0.05
_refine_diff_density_max 0.246
_refine_diff_density_min -0.206
_refine_diff_density_rms 0.039
_refine_ls_extinction_method none
_refine_ls_goodness_of_fit_ref 1.013
_refine_ls_hydrogen_treatment mixed
_refine_ls_matrix_type full
_refine_ls_number_parameters 371
_refine_ls_number_reflns 4372
_refine_ls_number_restraints 0
_refine_ls_restrained_S_all 1.013
_refine_ls_R_factor_all 0.0893
_refine_ls_R_factor_gt 0.0456
_refine_ls_shift/su_max 0.001
_refine_ls_shift/su_mean 0.000
_refine_ls_structure_factor_coef Fsqd
_refine_ls_weighting_details 'calc w=1/[\s^2^(Fo^2^)+(0.0388P)^2^+0.6956P] where P=(Fo^2^+2Fc^2^)/3'
_refine_ls_weighting_scheme calc
_refine_ls_wR_factor_gt 0.0882
_refine_ls_wR_factor_ref 0.1036
_reflns_number_gt 2829
_reflns_number_total 4372
_reflns_threshold_expression >2sigma(I)
_cod_data_source_file 1000002.cif
_cod_data_source_block PCOD1000002
_cod_depositor_comments
;
The following automatic conversions were performed:

data item '_symmetry_cell_setting' value 'Monoclinic' was changed to
'monoclinic' in accordance with the built-in table derived from the
CIF Core dictionary named 'cif_core.dic' version 2.4.5 last updated
on 2014-11-21.

Automatic conversion script
Id: cif_fix_values 6909 2019-04-08 15:41:33Z antanas 
;
_cod_original_sg_symbol_H-M P2(1)/c
_cod_database_code 7233183

loop_
_symmetry_equiv_pos_as_xyz
'x, y, z'
'-x, y+1/2, -z+1/2'
'-x, -y, -z'
'x, -y-1/2, z-1/2'

loop_
_atom_site_label
_atom_site_type_symbol
_atom_site_fract_x
_atom_site_fract_y
_atom_site_fract_z
_atom_site_U_iso_or_equiv
_atom_site_adp_type
_atom_site_occupancy
_atom_site_symmetry_multiplicity
_atom_site_calc_flag
_atom_site_refinement_flags
_atom_site_disorder_assembly
_atom_site_disorder_group
S1 S 0.20564(8) 0.38635(3) 0.57168(7) 0.0527(2) Uani 1 1 d . . .
S2 S -0.02808(7) 0.31875(3) 0.78778(8) 0.0550(2) Uani 1 1 d . . .
O1 O 0.1949(3) 0.55571(8) 0.6273(3) 0.0938(8) Uani 1 1 d . . .
O2 O 0.3529(2) 0.57235(8) 0.4873(2) 0.0685(6) Uani 1 1 d . . .
H2 H 0.313(4) 0.6094(16) 0.502(4) 0.146(15) Uiso 1 1 d . . .
O3 O -0.2655(2) 0.16798(7) 0.9872(2) 0.0619(5) Uani 1 1 d . . .
O4 O -0.1133(2) 0.14917(9) 0.8406(2) 0.0695(6) Uani 1 1 d . . .
H4 H -0.139(5) 0.1151(16) 0.851(4) 0.153(18) Uiso 1 1 d . . .
C1 C 0.4010(3) 0.15948(11) 0.7670(3) 0.0585(8) Uani 1 1 d . . .
H1 H 0.349(3) 0.1422(9) 0.821(2) 0.044(7) Uiso 1 1 d . . .
C2 C 0.4913(3) 0.13533(12) 0.6911(3) 0.0633(8) Uani 1 1 d . . .
H2A H 0.503(3) 0.0990(11) 0.700(3) 0.063(8) Uiso 1 1 d . . .
C3 C 0.5678(3) 0.16338(12) 0.6047(3) 0.0647(9) Uani 1 1 d . . .
H3 H 0.629(3) 0.1465(10) 0.556(3) 0.066(9) Uiso 1 1 d . . .
C4 C 0.5542(3) 0.21476(12) 0.5973(3) 0.0579(8) Uani 1 1 d . . .
H4A H 0.598(3) 0.2314(10) 0.542(3) 0.056(9) Uiso 1 1 d . . .
C5 C 0.4619(3) 0.24115(10) 0.6753(3) 0.0474(6) Uani 1 1 d . . .
C6 C 0.4460(3) 0.29464(10) 0.6706(3) 0.0486(7) Uani 1 1 d . . .
H6 H 0.496(3) 0.3118(8) 0.619(2) 0.043(7) Uiso 1 1 d . . .
C7 C 0.3505(2) 0.31951(9) 0.7405(2) 0.0425(6) Uani 1 1 d . . .
C8 C 0.3336(3) 0.37638(10) 0.7302(3) 0.0453(6) Uani 1 1 d . . .
H8 H 0.423(2) 0.3905(8) 0.719(2) 0.041(6) Uiso 1 1 d . . .
C9 C 0.2806(2) 0.40064(9) 0.8514(2) 0.0417(6) Uani 1 1 d . . .
C10 C 0.3174(3) 0.44972(10) 0.8881(3) 0.0479(7) Uani 1 1 d . . .
H10 H 0.381(3) 0.4667(9) 0.842(2) 0.055(8) Uiso 1 1 d . . .
C11 C 0.2601(3) 0.47492(10) 0.9948(3) 0.0469(6) Uani 1 1 d . . .
C12 C 0.2910(3) 0.52643(11) 1.0292(3) 0.0599(8) Uani 1 1 d . . .
H12 H 0.357(3) 0.5414(10) 0.981(3) 0.063(8) Uiso 1 1 d . . .
C13 C 0.2285(3) 0.55004(13) 1.1272(3) 0.0663(9) Uani 1 1 d . . .
H13 H 0.248(3) 0.5839(11) 1.147(3) 0.073(10) Uiso 1 1 d . . .
C14 C 0.1305(4) 0.52354(13) 1.1964(3) 0.0663(9) Uani 1 1 d . . .
H14 H 0.089(3) 0.5419(10) 1.260(3) 0.061(8) Uiso 1 1 d . . .
C15 C 0.0989(3) 0.47419(13) 1.1679(3) 0.0592(8) Uani 1 1 d . . .
H15 H 0.039(3) 0.4561(10) 1.212(3) 0.058(8) Uiso 1 1 d . . .
C16 C 0.1620(3) 0.44783(10) 1.0663(2) 0.0472(6) Uani 1 1 d . . .
C17 C 0.1320(3) 0.39648(11) 1.0310(3) 0.0479(7) Uani 1 1 d . . .
H17 H 0.073(2) 0.3779(8) 1.077(2) 0.032(6) Uiso 1 1 d . . .
C18 C 0.1881(2) 0.37287(9) 0.9269(2) 0.0421(6) Uani 1 1 d . . .
C19 C 0.1529(3) 0.31796(10) 0.8924(3) 0.0441(6) Uani 1 1 d . . .
H19 H 0.138(2) 0.3003(8) 0.972(2) 0.036(6) Uiso 1 1 d . . .
C20 C 0.2647(2) 0.29104(9) 0.8215(2) 0.0410(6) Uani 1 1 d . . .
C21 C 0.2844(3) 0.23955(10) 0.8323(3) 0.0471(7) Uani 1 1 d . . .
H21 H 0.235(3) 0.2214(9) 0.890(2) 0.053(8) Uiso 1 1 d . . .
C22 C 0.3817(3) 0.21290(9) 0.7601(3) 0.0452(6) Uani 1 1 d . . .
C23 C 0.1788(3) 0.45402(9) 0.5668(3) 0.0506(7) Uani 1 1 d . . .
H23A H 0.0946 0.4615 0.5003 0.061 Uiso 1 1 calc R . .
H23B H 0.1564 0.4649 0.6550 0.061 Uiso 1 1 calc R . .
C24 C 0.3058(3) 0.48587(9) 0.5323(3) 0.0528(7) Uani 1 1 d . . .
H24A H 0.3940 0.4755 0.5899 0.063 Uiso 1 1 calc R . .
H24B H 0.3189 0.4798 0.4384 0.063 Uiso 1 1 calc R . .
C25 C 0.2806(3) 0.54121(10) 0.5522(3) 0.0516(7) Uani 1 1 d . . .
C26 C -0.0810(3) 0.25272(10) 0.7853(3) 0.0528(7) Uani 1 1 d . . .
H26A H -0.1670 0.2483 0.7186 0.063 Uiso 1 1 calc R . .
H26B H -0.0039 0.2323 0.7563 0.063 Uiso 1 1 calc R . .
C27 C -0.1127(3) 0.23317(11) 0.9207(3) 0.0665(9) Uani 1 1 d . . .
H27A H -0.0237 0.2343 0.9848 0.080 Uiso 1 1 calc R . .
H27B H -0.1819 0.2559 0.9541 0.080 Uiso 1 1 calc R . .
C28 C -0.1716(3) 0.18035(10) 0.9179(3) 0.0499(7) Uani 1 1 d . . .

loop_
_atom_site_aniso_label
_atom_site_aniso_U_11
_atom_site_aniso_U_22
_atom_site_aniso_U_33
_atom_site_aniso_U_23
_atom_site_aniso_U_13
_atom_site_aniso_U_12
S1 0.0683(5) 0.0445(4) 0.0459(4) 0.0038(3) 0.0108(3) -0.0024(3)
S2 0.0416(4) 0.0505(4) 0.0722(5) 0.0047(4) 0.0060(3) -0.0074(3)
O1 0.1225(19) 0.0496(13) 0.129(2) -0.0012(13) 0.0850(17) 0.0016(12)
O2 0.0760(14) 0.0461(12) 0.0923(16) 0.0042(11) 0.0432(12) 0.0005(10)
O3 0.0611(12) 0.0578(12) 0.0726(13) -0.0044(10) 0.0296(11) -0.0151(9)
O4 0.0812(15) 0.0553(14) 0.0796(15) 0.0000(12) 0.0374(12) -0.0012(11)
C1 0.0622(19) 0.0479(19) 0.064(2) 0.0064(15) 0.0042(16) -0.0009(15)
C2 0.071(2) 0.0446(19) 0.070(2) -0.0029(17) -0.0028(18) 0.0096(16)
C3 0.0573(19) 0.062(2) 0.074(2) -0.0121(18) 0.0076(17) 0.0157(16)
C4 0.0490(17) 0.062(2) 0.064(2) -0.0006(16) 0.0111(16) 0.0026(15)
C5 0.0389(14) 0.0511(17) 0.0511(16) -0.0001(13) 0.0023(12) 0.0026(12)
C6 0.0443(15) 0.0506(18) 0.0527(17) 0.0067(14) 0.0126(14) -0.0044(13)
C7 0.0407(13) 0.0431(15) 0.0438(15) 0.0027(12) 0.0063(12) -0.0027(12)
C8 0.0434(15) 0.0450(16) 0.0496(17) 0.0055(12) 0.0137(13) -0.0060(12)
C9 0.0397(14) 0.0453(16) 0.0399(15) 0.0016(12) 0.0053(12) -0.0047(11)
C10 0.0462(16) 0.0501(17) 0.0489(17) 0.0014(13) 0.0118(13) -0.0091(13)
C11 0.0440(15) 0.0514(17) 0.0438(16) -0.0031(13) 0.0007(12) -0.0046(12)
C12 0.0600(19) 0.0529(19) 0.068(2) -0.0078(16) 0.0141(17) -0.0101(15)
C13 0.069(2) 0.055(2) 0.074(2) -0.0185(18) 0.0079(18) -0.0048(17)
C14 0.069(2) 0.072(2) 0.059(2) -0.0201(17) 0.0123(17) 0.0033(18)
C15 0.0557(18) 0.073(2) 0.0506(19) -0.0069(16) 0.0142(15) -0.0065(16)
C16 0.0450(15) 0.0551(17) 0.0404(16) -0.0023(13) 0.0023(13) -0.0019(13)
C17 0.0441(15) 0.0591(19) 0.0422(16) 0.0057(14) 0.0118(13) -0.0061(13)
C18 0.0386(14) 0.0458(15) 0.0416(15) 0.0025(12) 0.0049(12) -0.0048(11)
C19 0.0426(14) 0.0475(16) 0.0439(16) 0.0077(13) 0.0116(12) -0.0070(12)
C20 0.0378(14) 0.0423(16) 0.0422(15) 0.0030(12) 0.0038(12) -0.0050(11)
C21 0.0484(16) 0.0447(17) 0.0489(17) 0.0055(13) 0.0093(13) -0.0056(13)
C22 0.0417(15) 0.0449(16) 0.0460(16) 0.0025(12) -0.0040(12) -0.0013(12)
C23 0.0535(16) 0.0484(16) 0.0519(17) 0.0070(13) 0.0148(13) 0.0082(13)
C24 0.0583(17) 0.0457(16) 0.0575(17) 0.0105(13) 0.0196(14) 0.0087(13)
C25 0.0525(16) 0.0473(17) 0.0576(18) 0.0020(14) 0.0170(14) 0.0010(13)
C26 0.0499(16) 0.0586(18) 0.0515(17) -0.0037(13) 0.0127(13) -0.0166(13)
C27 0.078(2) 0.065(2) 0.063(2) -0.0096(15) 0.0329(17) -0.0243(16)
C28 0.0511(16) 0.0521(17) 0.0485(16) -0.0016(14) 0.0137(14) -0.0081(13)

loop_
_atom_type_symbol
_atom_type_description
_atom_type_scat_dispersion_real
_atom_type_scat_dispersion_imag
_atom_type_scat_source
C C 0.0033 0.0016 'International Tables Vol C Tables 4.2.6.8 and 6.1.1.4'
H H 0.0000 0.0000 'International Tables Vol C Tables 4.2.6.8 and 6.1.1.4'
O O 0.0106 0.0060 'International Tables Vol C Tables 4.2.6.8 and 6.1.1.4'
S S 0.1246 0.1234 'International Tables Vol C Tables 4.2.6.8 and 6.1.1.4'

loop_
_geom_angle_atom_site_label_1
_geom_angle_atom_site_label_2
_geom_angle_atom_site_label_3
_geom_angle
_geom_angle_site_symmetry_1
_geom_angle_site_symmetry_3
C23 S1 C8 103.47(12) . .
C26 S2 C19 102.87(12) . .
C25 O2 H2 107(2) . .
C28 O4 H4 114(3) . .
C2 C1 C22 121.2(3) . .
C2 C1 H1 121.6(15) . .
C22 C1 H1 117.1(15) . .
C1 C2 C3 120.1(3) . .
C1 C2 H2A 118.8(16) . .
C3 C2 H2A 121.0(16) . .
C4 C3 C2 120.3(3) . .
C4 C3 H3 120.8(17) . .
C2 C3 H3 118.8(17) . .
C3 C4 C5 121.0(3) . .
C3 C4 H4A 119.7(18) . .
C5 C4 H4A 119.2(18) . .
C6 C5 C22 118.7(2) . .
C6 C5 C4 122.5(2) . .
C22 C5 C4 118.9(3) . .
C7 C6 C5 122.0(2) . .
C7 C6 H6 119.6(15) . .
C5 C6 H6 118.3(15) . .
C6 C7 C20 119.6(2) . .
C6 C7 C8 120.6(2) . .
C20 C7 C8 119.9(2) . .
C7 C8 C9 114.1(2) . .
C7 C8 S1 104.26(17) . .
C9 C8 S1 112.10(17) . .
C7 C8 H8 108.4(13) . .
C9 C8 H8 109.1(13) . .
S1 C8 H8 108.6(14) . .
C10 C9 C18 119.3(2) . .
C10 C9 C8 120.9(2) . .
C18 C9 C8 119.8(2) . .
C9 C10 C11 122.2(2) . .
C9 C10 H10 118.6(15) . .
C11 C10 H10 119.2(15) . .
C12 C11 C10 122.9(2) . .
C12 C11 C16 118.6(2) . .
C10 C11 C16 118.4(2) . .
C13 C12 C11 121.2(3) . .
C13 C12 H12 124.5(17) . .
C11 C12 H12 114.2(17) . .
C12 C13 C14 120.1(3) . .
C12 C13 H13 120.5(18) . .
C14 C13 H13 119.3(18) . .
C15 C14 C13 120.7(3) . .
C15 C14 H14 123.2(17) . .
C13 C14 H14 116.1(17) . .
C14 C15 C16 121.2(3) . .
C14 C15 H15 122.4(17) . .
C16 C15 H15 116.3(17) . .
C17 C16 C15 123.7(2) . .
C17 C16 C11 118.1(2) . .
C15 C16 C11 118.1(3) . .
C18 C17 C16 122.4(2) . .
C18 C17 H17 117.5(13) . .
C16 C17 H17 120.1(13) . .
C17 C18 C9 119.4(2) . .
C17 C18 C19 120.7(2) . .
C9 C18 C19 119.9(2) . .
C18 C19 C20 114.30(19) . .
C18 C19 S2 105.59(17) . .
C20 C19 S2 112.07(17) . .
C18 C19 H19 109.4(13) . .
C20 C19 H19 110.6(13) . .
S2 C19 H19 104.3(13) . .
C21 C20 C7 118.9(2) . .
C21 C20 C19 121.3(2) . .
C7 C20 C19 119.8(2) . .
C20 C21 C22 122.5(2) . .
C20 C21 H21 119.4(15) . .
C22 C21 H21 118.1(15) . .
C5 C22 C1 118.4(2) . .
C5 C22 C21 118.2(2) . .
C1 C22 C21 123.4(2) . .
C24 C23 S1 116.07(17) . .
C24 C23 H23A 108.3 . .
S1 C23 H23A 108.3 . .
C24 C23 H23B 108.3 . .
S1 C23 H23B 108.3 . .
H23A C23 H23B 107.4 . .
C25 C24 C23 111.3(2) . .
C25 C24 H24A 109.4 . .
C23 C24 H24A 109.4 . .
C25 C24 H24B 109.4 . .
C23 C24 H24B 109.4 . .
H24A C24 H24B 108.0 . .
O1 C25 O2 122.6(2) . .
O1 C25 C24 120.8(2) . .
O2 C25 C24 116.7(2) . .
C27 C26 S2 113.76(18) . .
C27 C26 H26A 108.8 . .
S2 C26 H26A 108.8 . .
C27 C26 H26B 108.8 . .
S2 C26 H26B 108.8 . .
H26A C26 H26B 107.7 . .
C28 C27 C26 114.7(2) . .
C28 C27 H27A 108.6 . .
C26 C27 H27A 108.6 . .
C28 C27 H27B 108.6 . .
C26 C27 H27B 108.6 . .
H27A C27 H27B 107.6 . .
O3 C28 O4 123.8(2) . .
O3 C28 C27 121.6(2) . .
O4 C28 C27 114.6(2) . .

loop_
_geom_bond_atom_site_label_1
_geom_bond_atom_site_label_2
_geom_bond_distance
_geom_bond_site_symmetry_2
S1 C23 1.790(3) .
S1 C8 1.852(3) .
S2 C26 1.798(3) .
S2 C19 1.848(3) .
O1 C25 1.225(3) .
O2 C25 1.286(3) .
O2 H2 1.06(4) .
O3 C28 1.229(3) .
O4 C28 1.291(3) .
O4 H4 0.93(4) .
C1 C2 1.360(4) .
C1 C22 1.412(4) .
C1 H1 0.89(2) .
C2 C3 1.397(4) .
C2 H2A 0.96(3) .
C3 C4 1.353(4) .
C3 H3 0.91(3) .
C4 C5 1.414(4) .
C4 H4A 0.85(3) .
C5 C6 1.409(3) .
C5 C22 1.410(3) .
C6 C7 1.366(3) .
C6 H6 0.86(2) .
C7 C20 1.421(3) .
C7 C8 1.500(3) .
C8 C9 1.503(3) .
C8 H8 0.93(2) .
C9 C10 1.367(3) .
C9 C18 1.419(3) .
C10 C11 1.413(3) .
C10 H10 0.92(2) .
C11 C12 1.412(4) .
C11 C16 1.422(3) .
C12 C13 1.351(4) .
C12 H12 0.92(3) .
C13 C14 1.400(4) .
C13 H13 0.92(3) .
C14 C15 1.347(4) .
C14 H14 0.92(3) .
C15 C16 1.416(4) .
C15 H15 0.89(3) .
C16 C17 1.408(4) .
C17 C18 1.369(3) .
C17 H17 0.90(2) .
C18 C19 1.504(3) .
C19 C20 1.508(3) .
C19 H19 0.94(2) .
C20 C21 1.364(3) .
C21 C22 1.415(3) .
C21 H21 0.91(2) .
C23 C24 1.523(3) .
C23 H23A 0.9700 .
C23 H23B 0.9700 .
C24 C25 1.486(3) .
C24 H24A 0.9700 .
C24 H24B 0.9700 .
C26 C27 1.505(3) .
C26 H26A 0.9700 .
C26 H26B 0.9700 .
C27 C28 1.487(4) .
C27 H27A 0.9700 .
C27 H27B 0.9700 .

loop_
_geom_hbond_atom_site_label_D
_geom_hbond_atom_site_label_H
_geom_hbond_atom_site_label_A
_geom_hbond_distance_DH
_geom_hbond_distance_HA
_geom_hbond_distance_DA
_geom_hbond_angle_DHA
_geom_hbond_site_symmetry_A
O2 H2 O3 1.06(4) 1.61(4) 2.657(3) 173(4) 2_556
O4 H4 O1 0.93(4) 1.67(4) 2.596(3) 176(4) 2_546

loop_
_geom_torsion_atom_site_label_1
_geom_torsion_atom_site_label_2
_geom_torsion_atom_site_label_3
_geom_torsion_atom_site_label_4
_geom_torsion
_geom_torsion_site_symmetry_1
_geom_torsion_site_symmetry_2
_geom_torsion_site_symmetry_3
_geom_torsion_site_symmetry_4
C22 C1 C2 C3 0.4(5) . . . .
C1 C2 C3 C4 0.9(5) . . . .
C2 C3 C4 C5 -0.6(5) . . . .
C3 C4 C5 C6 179.6(3) . . . .
C3 C4 C5 C22 -1.0(4) . . . .
C22 C5 C6 C7 -3.2(4) . . . .
C4 C5 C6 C7 176.3(3) . . . .
C5 C6 C7 C20 0.5(4) . . . .
C5 C6 C7 C8 -178.4(2) . . . .
C6 C7 C8 C9 -154.5(2) . . . .
C20 C7 C8 C9 26.6(3) . . . .
C6 C7 C8 S1 82.9(3) . . . .
C20 C7 C8 S1 -96.0(2) . . . .
C23 S1 C8 C7 176.73(15) . . . .
C23 S1 C8 C9 52.8(2) . . . .
C7 C8 C9 C10 151.2(2) . . . .
S1 C8 C9 C10 -90.5(3) . . . .
C7 C8 C9 C18 -30.4(3) . . . .
S1 C8 C9 C18 87.9(2) . . . .
C18 C9 C10 C11 -3.5(4) . . . .
C8 C9 C10 C11 174.9(2) . . . .
C9 C10 C11 C12 -176.6(3) . . . .
C9 C10 C11 C16 0.5(4) . . . .
C10 C11 C12 C13 176.6(3) . . . .
C16 C11 C12 C13 -0.5(4) . . . .
C11 C12 C13 C14 -0.3(5) . . . .
C12 C13 C14 C15 1.0(5) . . . .
C13 C14 C15 C16 -0.9(5) . . . .
C14 C15 C16 C17 -179.3(3) . . . .
C14 C15 C16 C11 0.1(4) . . . .
C12 C11 C16 C17 180.0(2) . . . .
C10 C11 C16 C17 2.8(4) . . . .
C12 C11 C16 C15 0.6(4) . . . .
C10 C11 C16 C15 -176.6(2) . . . .
C15 C16 C17 C18 176.1(3) . . . .
C11 C16 C17 C18 -3.2(4) . . . .
C16 C17 C18 C9 0.3(4) . . . .
C16 C17 C18 C19 -179.8(2) . . . .
C10 C9 C18 C17 3.1(4) . . . .
C8 C9 C18 C17 -175.3(2) . . . .
C10 C9 C18 C19 -176.8(2) . . . .
C8 C9 C18 C19 4.8(3) . . . .
C17 C18 C19 C20 -155.5(2) . . . .
C9 C18 C19 C20 24.3(3) . . . .
C17 C18 C19 S2 80.8(3) . . . .
C9 C18 C19 S2 -99.3(2) . . . .
C26 S2 C19 C18 -166.72(16) . . . .
C26 S2 C19 C20 68.24(19) . . . .
C6 C7 C20 C21 2.8(4) . . . .
C8 C7 C20 C21 -178.3(2) . . . .
C6 C7 C20 C19 -176.5(2) . . . .
C8 C7 C20 C19 2.4(3) . . . .
C18 C19 C20 C21 152.7(2) . . . .
S2 C19 C20 C21 -87.2(3) . . . .
C18 C19 C20 C7 -28.0(3) . . . .
S2 C19 C20 C7 92.1(2) . . . .
C7 C20 C21 C22 -3.5(4) . . . .
C19 C20 C21 C22 175.8(2) . . . .
C6 C5 C22 C1 -178.4(2) . . . .
C4 C5 C22 C1 2.2(4) . . . .
C6 C5 C22 C21 2.5(4) . . . .
C4 C5 C22 C21 -176.9(2) . . . .
C2 C1 C22 C5 -1.9(4) . . . .
C2 C1 C22 C21 177.2(3) . . . .
C20 C21 C22 C5 0.8(4) . . . .
C20 C21 C22 C1 -178.3(3) . . . .
C8 S1 C23 C24 72.7(2) . . . .
S1 C23 C24 C25 -171.15(19) . . . .
C23 C24 C25 O1 21.9(4) . . . .
C23 C24 C25 O2 -158.2(2) . . . .
C19 S2 C26 C27 69.1(2) . . . .
S2 C26 C27 C28 173.9(2) . . . .
C26 C27 C28 O3 -142.5(3) . . . .
C26 C27 C28 O4 39.2(4) . . . .
